data_2023549
loop_
_publ_author_name
'Tang, Xiaoxiao'
'Zhang, Liyun'

_publ_section_title
;
 Synthesis and structure of ethyl
 2,2-dimethyl-3-(naphthalen-1-yl)-1,2-dihydrobenzo[c]siline-4-carboxylate
;
_journal_coeditor_code HB8244
_journal_issue 10
_journal_name_full 'Acta Crystallographica Section E Crystallographic Communications'
_journal_paper_doi 10.1107/S2056989026008388
_journal_volume 82
_journal_year 2026
_chemical_formula_iupac 'C24 H24 O2 Si'
_chemical_formula_moiety 'C24 H24 O2 Si'
_chemical_formula_sum 'C24 H24 O2 Si'
_chemical_formula_weight 372.52
_chemical_name_systematic
;
Ethyl
2,2-dimethyl-3-(naphthalen-1-yl)-1,2-dihydrobenzo[<i>c</i>]siline-4-carboxylate
;
_space_group_crystal_system monoclinic
_space_group_IT_number 14
_space_group_name_Hall '-P 2yn'
_space_group_name_H-M_alt 'P 1 21/n 1'
_atom_sites_solution_hydrogens geom
_atom_sites_solution_primary dual
_audit_creation_method
;
Olex2 1.2
(compiled 2018.05.29 svn.r3508 for OlexSys, GUI svn.r5506)
;
_cell_angle_alpha 90
_cell_angle_beta 105.412(6)
_cell_angle_gamma 90
_cell_formula_units_Z 4
_cell_length_a 9.8031(5)
_cell_length_b 13.0620(6)
_cell_length_c 17.1604(10)
_cell_measurement_reflns_used 2164
_cell_measurement_temperature 293(2)
_cell_measurement_theta_max 24.9050
_cell_measurement_theta_min 3.7800
_cell_volume 2118.3(2)
_computing_cell_refinement
;
CrysAlisPro (Agilent, 2014)
;
_computing_data_collection
;
CrysAlisPro (Agilent, 2014)
;
_computing_data_reduction
;
CrysAlisPro (Agilent, 2014)
;
_computing_molecular_graphics
;
Olex2 (Dolomanov et al., 2009)
;
_computing_publication_material
;
Olex2 (Dolomanov et al., 2009)
;
_computing_structure_refinement
;
SHELXL (Sheldrick, 2015)
;
_computing_structure_solution
;
<i>olex2.solve</i> (Bourhis et al., 2015)
;
_diffrn_ambient_temperature 293.15
_diffrn_detector 'CCD plate'
_diffrn_detector_area_resol_mean 16.0874
_diffrn_measured_fraction_theta_full 0.998
_diffrn_measured_fraction_theta_max 0.998
_diffrn_measurement_device 'four-circle diffractometer'
_diffrn_measurement_device_type 'Xcalibur, Eos'
_diffrn_measurement_method '\w scans'
_diffrn_radiation_monochromator graphite
_diffrn_radiation_probe x-ray
_diffrn_radiation_type MoK\a
_diffrn_radiation_wavelength 0.71073
_diffrn_reflns_av_R_equivalents 0.0268
_diffrn_reflns_av_unetI/netI 0.0493
_diffrn_reflns_limit_h_max 11
_diffrn_reflns_limit_h_min -12
_diffrn_reflns_limit_k_max 16
_diffrn_reflns_limit_k_min -10
_diffrn_reflns_limit_l_max 21
_diffrn_reflns_limit_l_min -21
_diffrn_reflns_number 9418
_diffrn_reflns_theta_full 25.242
_diffrn_reflns_theta_max 26.369
_diffrn_reflns_theta_min 3.119
_diffrn_source 'Enhance (Mo) X-ray Source'
_exptl_absorpt_coefficient_mu 0.126
_exptl_absorpt_correction_T_max 1.00000
_exptl_absorpt_correction_T_min 0.97648
_exptl_absorpt_correction_type multi-scan
_exptl_absorpt_process_details
;
(CrysalisPro; Agilent, 2014)
;
_exptl_crystal_colour colourless
_exptl_crystal_density_diffrn 1.168
_exptl_crystal_density_method 'not measured'
_exptl_crystal_description block
_exptl_crystal_F_000 792
_exptl_crystal_size_max 0.35
_exptl_crystal_size_mid 0.30
_exptl_crystal_size_min 0.25
_refine_diff_density_max 0.197
_refine_diff_density_min -0.223
_refine_ls_extinction_method none
_refine_ls_goodness_of_fit_ref 1.020
_refine_ls_hydrogen_treatment constr
_refine_ls_matrix_type full
_refine_ls_number_parameters 255
_refine_ls_number_reflns 4331
_refine_ls_number_restraints 2
_refine_ls_restrained_S_all 1.022
_refine_ls_R_factor_all 0.0990
_refine_ls_R_factor_gt 0.0573
_refine_ls_shift/su_max 0.005
_refine_ls_shift/su_mean 0.000
_refine_ls_structure_factor_coef Fsqd
_refine_ls_weighting_details 'w=1/[\s^2^(Fo^2^)+(0.0533P)^2^+0.4704P] where P=(Fo^2^+2Fc^2^)/3'
_refine_ls_weighting_scheme calc
_refine_ls_wR_factor_gt 0.1206
_refine_ls_wR_factor_ref 0.1436
_reflns_number_gt 2739
_reflns_number_total 4331
_reflns_threshold_expression 'I > 2\s(I)'
_cod_data_source_file hb8244.cif
_cod_data_source_block I
_cod_database_code 2023549
_shelx_space_group_comment
;
The symmetry employed for this shelxl refinement is uniquely defined
by the following loop, which should always be used as a source of
symmetry information in preference to the above space-group names.
They are only intended as comments.
;
_shelx_estimated_absorpt_t_min 0.957
_shelx_estimated_absorpt_t_max 0.969

loop_
_space_group_symop_operation_xyz
'x, y, z'
'-x+1/2, y+1/2, -z+1/2'
'-x, -y, -z'
'x-1/2, -y-1/2, z-1/2'

loop_
_atom_site_type_symbol
_atom_site_label
_atom_site_fract_x
_atom_site_fract_y
_atom_site_fract_z
_atom_site_U_iso_or_equiv
_atom_site_adp_type
_atom_site_calc_flag
_atom_site_occupancy
_atom_site_disorder_assembly
_atom_site_disorder_group
Si Si1 0.19934(7) 0.86055(6) 0.28273(5) 0.0677(3) Uani d 1 . .
O O1 0.6312(2) 0.64582(15) 0.36738(13) 0.0948(7) Uani d 1 . .
O O2 0.65900(17) 0.78080(15) 0.44955(13) 0.0849(6) Uani d 1 . .
C C1 0.3927(2) 0.82910(15) 0.32118(12) 0.0451(5) Uani d 1 . .
C C2 0.4304(2) 0.74794(15) 0.36995(12) 0.0414(5) Uani d 1 . .
C C3 0.3349(2) 0.68302(15) 0.40340(12) 0.0432(5) Uani d 1 . .
C C4 0.3930(2) 0.62571(15) 0.47252(13) 0.0496(6) Uani d 1 . .
H H4 0.490195 0.628386 0.495618 0.060 Uiso calc 1 . .
C C5 0.3114(3) 0.56525(18) 0.50777(16) 0.0618(7) Uani d 1 . .
H H5 0.352714 0.528183 0.554331 0.074 Uiso calc 1 . .
C C6 0.1692(3) 0.5602(2) 0.47376(19) 0.0760(8) Uani d 1 . .
H H6 0.113043 0.519214 0.496946 0.091 Uiso calc 1 . .
C C7 0.1087(3) 0.6156(2) 0.40530(19) 0.0766(8) Uani d 1 . .
H H7 0.011395 0.611590 0.382979 0.092 Uiso calc 1 . .
C C8 0.1887(2) 0.67750(18) 0.36838(15) 0.0585(6) Uani d 1 . .
C C9 0.1192(3) 0.7340(2) 0.29122(18) 0.0804(8) Uani d 1 . .
H H9A 0.019767 0.743510 0.288184 0.096 Uiso calc 1 . .
H H9B 0.125079 0.692078 0.245566 0.096 Uiso calc 1 . .
C C10 0.1588(4) 0.9036(3) 0.1761(2) 0.1390(16) Uani d 1 . .
H H10A 0.209245 0.965751 0.172977 0.208 Uiso calc 1 . .
H H10B 0.058954 0.915557 0.156109 0.208 Uiso calc 1 . .
H H10C 0.187152 0.851655 0.144024 0.208 Uiso calc 1 . .
C C11 0.1435(3) 0.9572(3) 0.3466(2) 0.1177(13) Uani d 1 . .
H H11A 0.174468 0.936650 0.402202 0.177 Uiso calc 1 . .
H H11B 0.042264 0.963050 0.330741 0.177 Uiso calc 1 . .
H H11C 0.184829 1.022193 0.339953 0.177 Uiso calc 1 . .
C C12 0.5024(2) 0.88483(16) 0.29121(13) 0.0480(5) Uani d 1 . .
C C13 0.5465(3) 0.84581(19) 0.22820(15) 0.0684(7) Uani d 1 . .
H H13 0.506983 0.785008 0.204275 0.082 Uiso calc 1 . .
C C14 0.6496(3) 0.8948(2) 0.19860(18) 0.0820(9) Uani d 1 . .
H H14 0.677997 0.866046 0.155836 0.098 Uiso calc 1 . .
C C15 0.7083(3) 0.9840(2) 0.23209(18) 0.0741(8) Uani d 1 . .
H H15 0.776477 1.016121 0.211939 0.089 Uiso calc 1 . .
C C16 0.6667(2) 1.02835(18) 0.29737(15) 0.0556(6) Uani d 1 . .
C C17 0.7270(3) 1.1201(2) 0.3343(2) 0.0747(8) Uani d 1 . .
H H17 0.796146 1.152936 0.315451 0.090 Uiso calc 1 . .
C C18 0.6855(3) 1.1609(2) 0.3966(2) 0.0817(8) Uani d 1 . .
H H18 0.726806 1.221327 0.420416 0.098 Uiso calc 1 . .
C C19 0.5817(3) 1.11345(19) 0.42555(16) 0.0702(7) Uani d 1 . .
H H19 0.553016 1.142822 0.467961 0.084 Uiso calc 1 . .
C C20 0.5221(2) 1.02434(17) 0.39214(13) 0.0536(6) Uani d 1 . .
H H20 0.454311 0.992613 0.412859 0.064 Uiso calc 1 . .
C C21 0.5612(2) 0.97902(16) 0.32639(13) 0.0454(5) Uani d 1 . .
C C22 0.5840(3) 0.7176(2) 0.39466(16) 0.0576(6) Uani d 1 . .
C C23 0.8087(12) 0.7740(13) 0.4996(10) 0.101(3) Uani d 0.445(11) A 1
H H23A 0.844249 0.704576 0.500442 0.121 Uiso calc 0.445(11) A 1
H H23B 0.817204 0.796147 0.554594 0.121 Uiso calc 0.445(11) A 1
C C24 0.8871(15) 0.8457(13) 0.4572(10) 0.143(4) Uani d 0.555(11) A 1
H H24A 0.862779 0.830092 0.400473 0.214 Uiso calc 0.555(11) A 1
H H24B 0.987223 0.837422 0.479513 0.214 Uiso calc 0.555(11) A 1
H H24C 0.861109 0.915184 0.464637 0.214 Uiso calc 0.555(11) A 1
C C23A 0.8130(9) 0.7548(10) 0.4550(9) 0.101(3) Uani d 0.555(11) A 2
H H23C 0.839613 0.688670 0.480229 0.121 Uiso calc 0.555(11) A 2
H H23D 0.831899 0.755889 0.402343 0.121 Uiso calc 0.555(11) A 2
C C24A 0.8855(19) 0.8400(16) 0.5071(12) 0.143(4) Uani d 0.445(11) A 2
H H24D 0.855128 0.904124 0.480903 0.214 Uiso calc 0.445(11) A 2
H H24E 0.986018 0.833151 0.515975 0.214 Uiso calc 0.445(11) A 2
H H24F 0.862360 0.837720 0.557994 0.214 Uiso calc 0.445(11) A 2

loop_
_atom_site_aniso_label
_atom_site_aniso_U_11
_atom_site_aniso_U_22
_atom_site_aniso_U_33
_atom_site_aniso_U_12
_atom_site_aniso_U_13
_atom_site_aniso_U_23
Si1 0.0569(4) 0.0664(5) 0.0688(5) -0.0029(4) -0.0025(3) 0.0175(4)
O1 0.1178(17) 0.0744(13) 0.1161(17) 0.0434(12) 0.0727(14) 0.0215(12)
O2 0.0432(9) 0.0742(13) 0.1242(17) 0.0014(9) -0.0006(10) 0.0113(13)
C1 0.0577(12) 0.0368(11) 0.0410(12) -0.0052(10) 0.0137(10) 0.0001(10)
C2 0.0500(12) 0.0357(11) 0.0403(11) -0.0018(10) 0.0150(9) -0.0035(10)
C3 0.0527(12) 0.0345(10) 0.0450(12) -0.0055(10) 0.0172(10) -0.0056(10)
C4 0.0584(13) 0.0425(12) 0.0517(14) -0.0019(11) 0.0211(11) 0.0013(11)
C5 0.0782(17) 0.0507(14) 0.0620(16) -0.0047(13) 0.0282(14) 0.0082(12)
C6 0.0823(19) 0.0629(17) 0.092(2) -0.0192(15) 0.0395(17) 0.0083(16)
C7 0.0566(15) 0.0706(17) 0.100(2) -0.0222(14) 0.0162(15) 0.0036(17)
C8 0.0569(13) 0.0512(13) 0.0629(16) -0.0152(12) 0.0080(12) -0.0026(12)
C9 0.0619(15) 0.085(2) 0.0791(19) -0.0241(15) -0.0075(13) 0.0090(17)
C10 0.115(3) 0.174(4) 0.101(3) -0.007(3) -0.017(2) 0.077(3)
C11 0.0648(19) 0.107(3) 0.177(4) 0.0185(19) 0.023(2) -0.015(3)
C12 0.0583(13) 0.0437(12) 0.0452(13) 0.0066(11) 0.0193(10) 0.0080(11)
C13 0.102(2) 0.0504(14) 0.0643(16) 0.0039(14) 0.0426(16) 0.0048(13)
C14 0.117(2) 0.0681(18) 0.084(2) 0.0192(18) 0.0670(19) 0.0151(16)
C15 0.0771(18) 0.0685(18) 0.094(2) 0.0139(15) 0.0525(17) 0.0324(17)
C16 0.0522(13) 0.0528(14) 0.0653(16) 0.0071(12) 0.0216(12) 0.0199(13)
C17 0.0608(16) 0.0620(17) 0.102(2) -0.0156(14) 0.0221(16) 0.0156(17)
C18 0.085(2) 0.0609(17) 0.093(2) -0.0248(16) 0.0127(17) -0.0042(17)
C19 0.0853(18) 0.0589(16) 0.0651(17) -0.0166(15) 0.0175(14) -0.0089(14)
C20 0.0617(13) 0.0500(13) 0.0501(13) -0.0084(12) 0.0168(11) 0.0024(12)
C21 0.0453(11) 0.0420(12) 0.0490(13) 0.0035(10) 0.0126(10) 0.0117(10)
C22 0.0649(15) 0.0490(14) 0.0698(17) 0.0099(13) 0.0369(14) 0.0225(13)
C23 0.0436(18) 0.111(5) 0.143(9) 0.006(3) 0.016(5) 0.006(7)
C24 0.063(2) 0.168(5) 0.196(14) -0.014(3) 0.032(9) 0.021(11)
C23A 0.0436(18) 0.111(5) 0.143(9) 0.006(3) 0.016(5) 0.006(7)
C24A 0.063(2) 0.168(5) 0.196(14) -0.014(3) 0.032(9) 0.021(11)

loop_
_atom_type_symbol
_atom_type_description
_atom_type_scat_dispersion_real
_atom_type_scat_dispersion_imag
_atom_type_scat_source
C C 0.0033 0.0016 'International Tables Vol C Tables 4.2.6.8 and 6.1.1.4'
H H 0.0000 0.0000 'International Tables Vol C Tables 4.2.6.8 and 6.1.1.4'
O O 0.0106 0.0060 'International Tables Vol C Tables 4.2.6.8 and 6.1.1.4'
Si Si 0.0817 0.0704 'International Tables Vol C Tables 4.2.6.8 and 6.1.1.4'

loop_
_geom_angle_atom_site_label_1
_geom_angle_atom_site_label_2
_geom_angle_atom_site_label_3
_geom_angle_site_symmetry_1
_geom_angle_site_symmetry_3
_geom_angle
_geom_angle_publ_flag
C9 Si1 C1 . . 100.76(11) ?
C9 Si1 C10 . . 111.35(17) ?
C10 Si1 C1 . . 110.16(15) ?
C11 Si1 C1 . . 111.79(12) ?
C11 Si1 C9 . . 111.38(16) ?
C11 Si1 C10 . . 111.0(2) ?
C22 O2 C23 . . 130.5(7) ?
C22 O2 C23A . . 105.0(5) ?
C2 C1 Si1 . . 118.51(15) ?
C2 C1 C12 . . 119.63(19) ?
C12 C1 Si1 . . 121.48(15) ?
C1 C2 C3 . . 126.47(19) ?
C1 C2 C22 . . 118.28(18) ?
C3 C2 C22 . . 115.25(18) ?
C4 C3 C2 . . 118.63(19) ?
C4 C3 C8 . . 118.6(2) ?
C8 C3 C2 . . 122.8(2) ?
C3 C4 H4 . . 119.0 ?
C5 C4 C3 . . 122.0(2) ?
C5 C4 H4 . . 119.0 ?
C4 C5 H5 . . 120.4 ?
C6 C5 C4 . . 119.2(2) ?
C6 C5 H5 . . 120.4 ?
C5 C6 H6 . . 119.9 ?
C5 C6 C7 . . 120.1(2) ?
C7 C6 H6 . . 119.9 ?
C6 C7 H7 . . 119.1 ?
C6 C7 C8 . . 121.9(2) ?
C8 C7 H7 . . 119.1 ?
C3 C8 C9 . . 121.5(2) ?
C7 C8 C3 . . 118.1(2) ?
C7 C8 C9 . . 120.4(2) ?
Si1 C9 H9A . . 108.8 ?
Si1 C9 H9B . . 108.8 ?
C8 C9 Si1 . . 113.76(17) ?
C8 C9 H9A . . 108.8 ?
C8 C9 H9B . . 108.8 ?
H9A C9 H9B . . 107.7 ?
Si1 C10 H10A . . 109.5 ?
Si1 C10 H10B . . 109.5 ?
Si1 C10 H10C . . 109.5 ?
H10A C10 H10B . . 109.5 ?
H10A C10 H10C . . 109.5 ?
H10B C10 H10C . . 109.5 ?
Si1 C11 H11A . . 109.5 ?
Si1 C11 H11B . . 109.5 ?
Si1 C11 H11C . . 109.5 ?
H11A C11 H11B . . 109.5 ?
H11A C11 H11C . . 109.5 ?
H11B C11 H11C . . 109.5 ?
C13 C12 C1 . . 119.8(2) ?
C13 C12 C21 . . 118.7(2) ?
C21 C12 C1 . . 121.43(18) ?
C12 C13 H13 . . 119.1 ?
C12 C13 C14 . . 121.9(3) ?
C14 C13 H13 . . 119.1 ?
C13 C14 H14 . . 119.9 ?
C15 C14 C13 . . 120.3(2) ?
C15 C14 H14 . . 119.9 ?
C14 C15 H15 . . 119.7 ?
C14 C15 C16 . . 120.5(2) ?
C16 C15 H15 . . 119.7 ?
C15 C16 C21 . . 118.9(2) ?
C17 C16 C15 . . 122.0(2) ?
C17 C16 C21 . . 119.1(2) ?
C16 C17 H17 . . 119.6 ?
C18 C17 C16 . . 120.9(2) ?
C18 C17 H17 . . 119.6 ?
C17 C18 H18 . . 119.7 ?
C17 C18 C19 . . 120.6(3) ?
C19 C18 H18 . . 119.7 ?
C18 C19 H19 . . 119.8 ?
C20 C19 C18 . . 120.3(3) ?
C20 C19 H19 . . 119.8 ?
C19 C20 H20 . . 119.4 ?
C19 C20 C21 . . 121.1(2) ?
C21 C20 H20 . . 119.4 ?
C16 C21 C12 . . 119.7(2) ?
C20 C21 C12 . . 122.32(19) ?
C20 C21 C16 . . 117.9(2) ?
O1 C22 O2 . . 124.8(3) ?
O1 C22 C2 . . 124.0(3) ?
O2 C22 C2 . . 111.2(2) ?
O2 C23 H23A . . 111.1 ?
O2 C23 H23B . . 111.1 ?
O2 C23 C24 . . 103.5(10) ?
H23A C23 H23B . . 109.0 ?
C24 C23 H23A . . 111.1 ?
C24 C23 H23B . . 111.1 ?
C23 C24 H24A . . 109.5 ?
C23 C24 H24B . . 109.5 ?
C23 C24 H24C . . 109.5 ?
H24A C24 H24B . . 109.5 ?
H24A C24 H24C . . 109.5 ?
H24B C24 H24C . . 109.5 ?
O2 C23A H23C . . 111.7 ?
O2 C23A H23D . . 111.7 ?
H23C C23A H23D . . 109.5 ?
C24A C23A O2 . . 100.3(10) ?
C24A C23A H23C . . 111.7 ?
C24A C23A H23D . . 111.7 ?
C23A C24A H24D . . 109.5 ?
C23A C24A H24E . . 109.5 ?
C23A C24A H24F . . 109.5 ?
H24D C24A H24E . . 109.5 ?
H24D C24A H24F . . 109.5 ?
H24E C24A H24F . . 109.5 ?

loop_
_geom_bond_atom_site_label_1
_geom_bond_atom_site_label_2
_geom_bond_site_symmetry_2
_geom_bond_distance
_geom_bond_publ_flag
Si1 C1 . 1.879(2) ?
Si1 C9 . 1.853(3) ?
Si1 C10 . 1.853(3) ?
Si1 C11 . 1.847(3) ?
O1 C22 . 1.195(3) ?
O2 C22 . 1.320(3) ?
O2 C23 . 1.493(12) ?
O2 C23A . 1.526(9) ?
C1 C2 . 1.340(3) ?
C1 C12 . 1.498(3) ?
C2 C3 . 1.487(3) ?
C2 C22 . 1.505(3) ?
C3 C4 . 1.390(3) ?
C3 C8 . 1.401(3) ?
C4 H4 . 0.9300 ?
C4 C5 . 1.374(3) ?
C5 H5 . 0.9300 ?
C5 C6 . 1.362(4) ?
C6 H6 . 0.9300 ?
C6 C7 . 1.373(4) ?
C7 H7 . 0.9300 ?
C7 C8 . 1.391(3) ?
C8 C9 . 1.511(3) ?
C9 H9A . 0.9700 ?
C9 H9B . 0.9700 ?
C10 H10A . 0.9600 ?
C10 H10B . 0.9600 ?
C10 H10C . 0.9600 ?
C11 H11A . 0.9600 ?
C11 H11B . 0.9600 ?
C11 H11C . 0.9600 ?
C12 C13 . 1.365(3) ?
C12 C21 . 1.423(3) ?
C13 H13 . 0.9300 ?
C13 C14 . 1.401(3) ?
C14 H14 . 0.9300 ?
C14 C15 . 1.358(4) ?
C15 H15 . 0.9300 ?
C15 C16 . 1.414(3) ?
C16 C17 . 1.409(4) ?
C16 C21 . 1.416(3) ?
C17 H17 . 0.9300 ?
C17 C18 . 1.351(4) ?
C18 H18 . 0.9300 ?
C18 C19 . 1.391(4) ?
C19 H19 . 0.9300 ?
C19 C20 . 1.359(3) ?
C20 H20 . 0.9300 ?
C20 C21 . 1.415(3) ?
C23 H23A . 0.9700 ?
C23 H23B . 0.9700 ?
C23 C24 . 1.516(17) ?
C24 H24A . 0.9600 ?
C24 H24B . 0.9600 ?
C24 H24C . 0.9600 ?
C23A H23C . 0.9700 ?
C23A H23D . 0.9700 ?
C23A C24A . 1.484(16) ?
C24A H24D . 0.9600 ?
C24A H24E . 0.9600 ?
C24A H24F . 0.9600 ?

loop_
_geom_hbond_atom_site_label_D
_geom_hbond_atom_site_label_H
_geom_hbond_atom_site_label_A
_geom_hbond_site_symmetry_A
_geom_hbond_distance_DH
_geom_hbond_distance_HA
_geom_hbond_distance_DA
_geom_hbond_angle_DHA
C15 H15 O1 2_655 0.93 2.49 3.359(4) 156

loop_
_geom_torsion_atom_site_label_1
_geom_torsion_atom_site_label_2
_geom_torsion_atom_site_label_3
_geom_torsion_atom_site_label_4
_geom_torsion_site_symmetry_1
_geom_torsion_site_symmetry_2
_geom_torsion_site_symmetry_3
_geom_torsion_site_symmetry_4
_geom_torsion
_geom_torsion_publ_flag
Si1 C1 C2 C3 . . . . -5.4(3) ?
Si1 C1 C2 C22 . . . . 174.72(17) ?
Si1 C1 C12 C13 . . . . -93.6(2) ?
Si1 C1 C12 C21 . . . . 85.7(2) ?
C1 Si1 C9 C8 . . . . 42.1(2) ?
C1 C2 C3 C4 . . . . -158.4(2) ?
C1 C2 C3 C8 . . . . 21.3(3) ?
C1 C2 C22 O1 . . . . -104.5(3) ?
C1 C2 C22 O2 . . . . 75.1(3) ?
C1 C12 C13 C14 . . . . -179.5(2) ?
C1 C12 C21 C16 . . . . 178.78(19) ?
C1 C12 C21 C20 . . . . 1.2(3) ?
C2 C1 C12 C13 . . . . 79.3(3) ?
C2 C1 C12 C21 . . . . -101.5(2) ?
C2 C3 C4 C5 . . . . 178.90(19) ?
C2 C3 C8 C7 . . . . -179.0(2) ?
C2 C3 C8 C9 . . . . 3.0(4) ?
C3 C2 C22 O1 . . . . 75.7(3) ?
C3 C2 C22 O2 . . . . -104.8(2) ?
C3 C4 C5 C6 . . . . 0.7(4) ?
C3 C8 C9 Si1 . . . . -36.2(3) ?
C4 C3 C8 C7 . . . . 0.7(3) ?
C4 C3 C8 C9 . . . . -177.3(2) ?
C4 C5 C6 C7 . . . . -0.4(4) ?
C5 C6 C7 C8 . . . . 0.3(4) ?
C6 C7 C8 C3 . . . . -0.5(4) ?
C6 C7 C8 C9 . . . . 177.5(3) ?
C7 C8 C9 Si1 . . . . 145.8(2) ?
C8 C3 C4 C5 . . . . -0.8(3) ?
C9 Si1 C1 C2 . . . . -23.5(2) ?
C9 Si1 C1 C12 . . . . 149.41(18) ?
C10 Si1 C1 C2 . . . . -141.2(2) ?
C10 Si1 C1 C12 . . . . 31.7(2) ?
C10 Si1 C9 C8 . . . . 158.9(2) ?
C11 Si1 C1 C2 . . . . 94.9(2) ?
C11 Si1 C1 C12 . . . . -92.2(2) ?
C11 Si1 C9 C8 . . . . -76.6(2) ?
C12 C1 C2 C3 . . . . -178.53(19) ?
C12 C1 C2 C22 . . . . 1.6(3) ?
C12 C13 C14 C15 . . . . -0.4(4) ?
C13 C12 C21 C16 . . . . -2.0(3) ?
C13 C12 C21 C20 . . . . -179.6(2) ?
C13 C14 C15 C16 . . . . 0.3(4) ?
C14 C15 C16 C17 . . . . 179.1(3) ?
C14 C15 C16 C21 . . . . -1.0(4) ?
C15 C16 C17 C18 . . . . -179.9(3) ?
C15 C16 C21 C12 . . . . 1.8(3) ?
C15 C16 C21 C20 . . . . 179.5(2) ?
C16 C17 C18 C19 . . . . -0.3(4) ?
C17 C16 C21 C12 . . . . -178.2(2) ?
C17 C16 C21 C20 . . . . -0.5(3) ?
C17 C18 C19 C20 . . . . 1.0(4) ?
C18 C19 C20 C21 . . . . -1.4(4) ?
C19 C20 C21 C12 . . . . 178.8(2) ?
C19 C20 C21 C16 . . . . 1.2(3) ?
C21 C12 C13 C14 . . . . 1.3(4) ?
C21 C16 C17 C18 . . . . 0.1(4) ?
C22 O2 C23 C24 . . . . 101.7(10) ?
C22 O2 C23A C24A . . . . 171.2(8) ?
C22 C2 C3 C4 . . . . 21.4(3) ?
C22 C2 C3 C8 . . . . -158.9(2) ?
C23 O2 C22 O1 . . . . -9.8(9) ?
C23 O2 C22 C2 . . . . 170.7(8) ?
C23A O2 C22 O1 . . . . 11.2(6) ?
C23A O2 C22 C2 . . . . -168.3(6) ?
